data_2214145
loop_
_publ_author_name
'Marjani, Katayoun'
'Abbastabar-Ahangar, Hossein'
'Mohammadi, Leila'
'Mousavi, Mohsen'
'Attar Gharamaleki, Jafar'

_publ_section_title
;
 3,5-Dinitro-<i>N</i>-(tri-2-pyridylmethyl)benzamide
;
_journal_coeditor_code CV2269
_journal_issue 7
_journal_name_full 'Acta Crystallographica Section E'
_journal_page_first o3345
_journal_page_last o3345
_journal_paper_doi 10.1107/S1600536807031017
_journal_volume 63
_journal_year 2007
_chemical_formula_iupac 'C23 H16 N6 O5'
_chemical_formula_moiety 'C23 H16 N6 O5'
_chemical_formula_sum 'C23 H16 N6 O5'
_chemical_formula_weight 456.42
_chemical_name_systematic
;
3,5-Dinitro-N-(tri-2-pyridylmethyl)benzamide
;
_space_group_IT_number 14
_symmetry_cell_setting monoclinic
_symmetry_space_group_name_Hall '-P 2yn'
_symmetry_space_group_name_H-M 'P 1 21/n 1'
_atom_sites_solution_hydrogens difmap
_atom_sites_solution_primary direct
_atom_sites_solution_secondary difmap
_audit_creation_method SHELXL-97
_cell_angle_alpha 90.00
_cell_angle_beta 104.015(5)
_cell_angle_gamma 90.00
_cell_formula_units_Z 4
_cell_length_a 14.7680(7)
_cell_length_b 8.4109(5)
_cell_length_c 16.7738(9)
_cell_measurement_reflns_used 5259
_cell_measurement_temperature 100(2)
_cell_measurement_theta_max 29.95
_cell_measurement_theta_min 2.73
_cell_volume 2021.49(19)
_computing_cell_refinement 'SAINT-Plus (Bruker, 2001)'
_computing_data_collection 'APEX2  (Bruker, 2005)'
_computing_data_reduction SAINT-Plus
_computing_molecular_graphics SHELXTL
_computing_publication_material SHELXTL
_computing_structure_refinement SHELXTL
_computing_structure_solution 'SHELXTL (Sheldrick, 2001)'
_diffrn_ambient_temperature 100(2)
_diffrn_measured_fraction_theta_full 0.991
_diffrn_measured_fraction_theta_max 0.991
_diffrn_measurement_device_type 'Bruker SMART APEXII CCD area-detector'
_diffrn_measurement_method '\f and \w'
_diffrn_radiation_monochromator graphite
_diffrn_radiation_source 'fine-focus sealed tube'
_diffrn_radiation_type MoK\a
_diffrn_radiation_wavelength 0.71073
_diffrn_reflns_av_R_equivalents 0.0250
_diffrn_reflns_av_sigmaI/netI 0.0197
_diffrn_reflns_limit_h_max 20
_diffrn_reflns_limit_h_min -20
_diffrn_reflns_limit_k_max 11
_diffrn_reflns_limit_k_min -11
_diffrn_reflns_limit_l_max 23
_diffrn_reflns_limit_l_min -23
_diffrn_reflns_number 25445
_diffrn_reflns_theta_full 30.02
_diffrn_reflns_theta_max 30.02
_diffrn_reflns_theta_min 1.65
_exptl_absorpt_coefficient_mu 0.110
_exptl_absorpt_correction_T_max 0.980
_exptl_absorpt_correction_T_min 0.970
_exptl_absorpt_correction_type multi-scan
_exptl_absorpt_process_details '(SADABS; Sheldrick, 2003)'
_exptl_crystal_colour light-brown
_exptl_crystal_density_diffrn 1.500
_exptl_crystal_density_method 'not measured'
_exptl_crystal_description prism
_exptl_crystal_F_000 944
_exptl_crystal_size_max 0.30
_exptl_crystal_size_mid 0.20
_exptl_crystal_size_min 0.20
_refine_diff_density_max 0.355
_refine_diff_density_min -0.270
_refine_ls_extinction_method none
_refine_ls_goodness_of_fit_ref 1.008
_refine_ls_hydrogen_treatment constr
_refine_ls_matrix_type full
_refine_ls_number_parameters 307
_refine_ls_number_reflns 5854
_refine_ls_number_restraints 0
_refine_ls_restrained_S_all 1.008
_refine_ls_R_factor_all 0.0437
_refine_ls_R_factor_gt 0.0366
_refine_ls_shift/su_max 0.000
_refine_ls_shift/su_mean 0.000
_refine_ls_structure_factor_coef Fsqd
_refine_ls_weighting_details 'calc w=1/[\s^2^(Fo^2^)+(0.055P)^2^+0.7P] where P=(Fo^2^+2Fc^2^)/3'
_refine_ls_weighting_scheme calc
_refine_ls_wR_factor_gt 0.0933
_refine_ls_wR_factor_ref 0.0988
_reflns_number_gt 5015
_reflns_number_total 5854
_reflns_threshold_expression I>2\s(I)
_cod_data_source_file cv2269.cif
_cod_data_source_block I
_cod_original_sg_symbol_H-M 'P 21/n'
_cod_database_code 2214145
_cod_database_fobs_code 2214145

loop_
_symmetry_equiv_pos_as_xyz
'x, y, z'
'-x+1/2, y+1/2, -z+1/2'
'-x, -y, -z'
'x-1/2, -y-1/2, z-1/2'

loop_
_atom_site_type_symbol
_atom_site_label
_atom_site_fract_x
_atom_site_fract_y
_atom_site_fract_z
_atom_site_U_iso_or_equiv
_atom_site_adp_type
_atom_site_calc_flag
_atom_site_refinement_flags
_atom_site_occupancy
O O1 0.01748(5) 0.45777(9) 0.20406(4) 0.01672(15) Uani d . 1
O O2 -0.14768(5) 0.63598(9) 0.50628(5) 0.01808(15) Uani d . 1
O O3 -0.15869(6) 0.40284(10) 0.55897(5) 0.02180(17) Uani d . 1
O O4 -0.06772(5) -0.06810(9) 0.42580(4) 0.01746(15) Uani d . 1
O O5 0.04774(6) -0.02392(9) 0.36962(5) 0.02059(16) Uani d . 1
N N1 -0.05234(6) 0.67856(9) 0.23889(5) 0.01250(15) Uani d . 1
H H1N -0.0882 0.7203 0.2687 0.015 Uiso d R 1
N N2 -0.13867(6) 0.49091(10) 0.50740(5) 0.01297(15) Uani d . 1
N N3 -0.01847(6) 0.02066(10) 0.39573(5) 0.01351(16) Uani d . 1
N N4 -0.14713(6) 0.93786(10) 0.22800(5) 0.01410(16) Uani d . 1
N N5 -0.17659(6) 0.62099(10) 0.09365(5) 0.01511(16) Uani d . 1
N N6 0.07998(6) 0.89062(12) 0.11185(5) 0.01994(18) Uani d . 1
C C1 -0.02372(6) 0.52656(11) 0.24925(6) 0.01213(17) Uani d . 1
C C2 -0.04297(6) 0.44040(11) 0.32212(5) 0.01106(16) Uani d . 1
C C3 -0.08127(6) 0.51175(11) 0.38158(5) 0.01169(17) Uani d . 1
H H3A -0.0941 0.6225 0.3799 0.014 Uiso calc R 1
C C4 -0.10011(6) 0.41669(11) 0.44326(5) 0.01135(17) Uani d . 1
C C5 -0.08273(6) 0.25483(11) 0.44912(5) 0.01207(17) Uani d . 1
H H5A -0.0985 0.1914 0.4906 0.014 Uiso calc R 1
C C6 -0.04106(6) 0.19097(11) 0.39097(6) 0.01175(17) Uani d . 1
C C7 -0.02000(6) 0.27899(11) 0.32824(6) 0.01204(17) Uani d . 1
H H7A 0.0095 0.2306 0.2900 0.014 Uiso calc R 1
C C8 -0.04345(6) 0.77199(11) 0.16808(6) 0.01216(17) Uani d . 1
C C9 -0.09891(7) 0.92740(11) 0.17038(6) 0.01290(17) Uani d . 1
C C10 -0.09967(8) 1.04672(12) 0.11226(6) 0.01803(19) Uani d . 1
H H10A -0.0652 1.0353 0.0716 0.022 Uiso calc R 1
C C11 -0.15204(8) 1.18218(12) 0.11546(7) 0.0207(2) Uani d . 1
H H11A -0.1532 1.2661 0.0773 0.025 Uiso calc R 1
C C12 -0.20278(7) 1.19435(12) 0.17478(7) 0.0190(2) Uani d . 1
H H12A -0.2395 1.2859 0.1777 0.023 Uiso calc R 1
C C13 -0.19856(7) 1.06983(12) 0.22969(6) 0.01668(19) Uani d . 1
H H13A -0.2334 1.0778 0.2703 0.020 Uiso calc R 1
C C14 -0.09476(7) 0.68403(11) 0.08846(6) 0.01280(17) Uani d . 1
C C15 -0.06228(7) 0.67416(13) 0.01756(6) 0.0190(2) Uani d . 1
H H15A -0.0046 0.7217 0.0153 0.023 Uiso calc R 1
C C16 -0.11560(8) 0.59356(14) -0.05022(6) 0.0222(2) Uani d . 1
H H16A -0.0945 0.5844 -0.0992 0.027 Uiso calc R 1
C C17 -0.19969(8) 0.52701(13) -0.04524(6) 0.0197(2) Uani d . 1
H H17A -0.2376 0.4714 -0.0905 0.024 Uiso calc R 1
C C18 -0.22687(7) 0.54382(12) 0.02769(6) 0.01676(19) Uani d . 1
H H18A -0.2846 0.4980 0.0312 0.020 Uiso calc R 1
C C19 0.06044(7) 0.81051(11) 0.17469(6) 0.01321(17) Uani d . 1
C C20 0.12964(7) 0.76865(12) 0.24395(6) 0.01549(18) Uani d . 1
H H20A 0.1139 0.7155 0.2887 0.019 Uiso calc R 1
C C21 0.22193(7) 0.80587(13) 0.24646(6) 0.0189(2) Uani d . 1
H H21A 0.2703 0.7764 0.2926 0.023 Uiso calc R 1
C C22 0.24271(7) 0.88634(14) 0.18117(7) 0.0205(2) Uani d . 1
H H22A 0.3053 0.9124 0.1811 0.025 Uiso calc R 1
C C23 0.16932(8) 0.92757(14) 0.11598(7) 0.0225(2) Uani d . 1
H H23A 0.1830 0.9853 0.0717 0.027 Uiso calc R 1

loop_
_atom_site_aniso_label
_atom_site_aniso_U_11
_atom_site_aniso_U_22
_atom_site_aniso_U_33
_atom_site_aniso_U_12
_atom_site_aniso_U_13
_atom_site_aniso_U_23
O1 0.0228(4) 0.0149(3) 0.0155(3) 0.0031(3) 0.0106(3) 0.0018(3)
O2 0.0229(4) 0.0136(3) 0.0192(3) 0.0030(3) 0.0080(3) -0.0013(3)
O3 0.0298(4) 0.0211(4) 0.0198(4) 0.0038(3) 0.0164(3) 0.0052(3)
O4 0.0233(4) 0.0122(3) 0.0178(3) -0.0019(3) 0.0068(3) 0.0027(3)
O5 0.0250(4) 0.0162(3) 0.0238(4) 0.0062(3) 0.0121(3) 0.0019(3)
N1 0.0159(4) 0.0119(4) 0.0115(3) 0.0022(3) 0.0068(3) 0.0034(3)
N2 0.0130(3) 0.0148(4) 0.0119(3) 0.0014(3) 0.0045(3) 0.0005(3)
N3 0.0185(4) 0.0106(3) 0.0113(3) 0.0015(3) 0.0033(3) 0.0007(3)
N4 0.0130(4) 0.0143(4) 0.0148(4) 0.0011(3) 0.0029(3) -0.0004(3)
N5 0.0156(4) 0.0138(4) 0.0169(4) 0.0004(3) 0.0058(3) 0.0006(3)
N6 0.0169(4) 0.0253(5) 0.0179(4) -0.0031(3) 0.0048(3) 0.0076(3)
C1 0.0137(4) 0.0122(4) 0.0109(4) -0.0008(3) 0.0037(3) 0.0016(3)
C2 0.0117(4) 0.0113(4) 0.0103(4) -0.0003(3) 0.0029(3) 0.0014(3)
C3 0.0116(4) 0.0114(4) 0.0119(4) 0.0002(3) 0.0025(3) 0.0007(3)
C4 0.0112(4) 0.0128(4) 0.0106(4) 0.0006(3) 0.0036(3) -0.0004(3)
C5 0.0126(4) 0.0124(4) 0.0113(4) -0.0004(3) 0.0032(3) 0.0014(3)
C6 0.0139(4) 0.0087(4) 0.0124(4) 0.0006(3) 0.0028(3) 0.0008(3)
C7 0.0132(4) 0.0119(4) 0.0111(4) -0.0002(3) 0.0031(3) 0.0000(3)
C8 0.0141(4) 0.0117(4) 0.0117(4) 0.0011(3) 0.0050(3) 0.0034(3)
C9 0.0138(4) 0.0120(4) 0.0125(4) 0.0004(3) 0.0024(3) 0.0009(3)
C10 0.0229(5) 0.0154(4) 0.0163(4) 0.0017(4) 0.0057(4) 0.0040(4)
C11 0.0247(5) 0.0141(4) 0.0217(5) 0.0027(4) 0.0023(4) 0.0049(4)
C12 0.0171(4) 0.0130(4) 0.0241(5) 0.0030(3) -0.0005(4) -0.0022(4)
C13 0.0136(4) 0.0172(4) 0.0183(4) 0.0013(3) 0.0019(3) -0.0032(4)
C14 0.0146(4) 0.0116(4) 0.0124(4) 0.0025(3) 0.0038(3) 0.0025(3)
C15 0.0176(4) 0.0260(5) 0.0151(4) -0.0003(4) 0.0071(4) 0.0013(4)
C16 0.0236(5) 0.0305(6) 0.0134(4) 0.0025(4) 0.0061(4) -0.0009(4)
C17 0.0208(5) 0.0199(5) 0.0163(4) 0.0034(4) 0.0005(4) -0.0021(4)
C18 0.0149(4) 0.0144(4) 0.0202(5) 0.0014(3) 0.0028(4) 0.0004(3)
C19 0.0144(4) 0.0126(4) 0.0135(4) -0.0003(3) 0.0051(3) 0.0011(3)
C20 0.0174(4) 0.0159(4) 0.0135(4) -0.0003(3) 0.0044(3) 0.0017(3)
C21 0.0163(4) 0.0206(5) 0.0180(5) -0.0016(4) 0.0008(4) 0.0001(4)
C22 0.0162(4) 0.0241(5) 0.0218(5) -0.0051(4) 0.0057(4) -0.0002(4)
C23 0.0194(5) 0.0297(6) 0.0195(5) -0.0068(4) 0.0070(4) 0.0056(4)

loop_
_atom_type_symbol
_atom_type_description
_atom_type_scat_dispersion_real
_atom_type_scat_dispersion_imag
_atom_type_scat_source
C C 0.0033 0.0016 'International Tables Vol C Tables 4.2.6.8 and 6.1.1.4'
H H 0.0000 0.0000 'International Tables Vol C Tables 4.2.6.8 and 6.1.1.4'
N N 0.0061 0.0033 'International Tables Vol C Tables 4.2.6.8 and 6.1.1.4'
O O 0.0106 0.0060 'International Tables Vol C Tables 4.2.6.8 and 6.1.1.4'

loop_
_geom_angle_atom_site_label_1
_geom_angle_atom_site_label_2
_geom_angle_atom_site_label_3
_geom_angle
C1 N1 C8 122.07(8)
C1 N1 H1N 121.1
C8 N1 H1N 115.6
O2 N2 O3 124.52(8)
O2 N2 C4 118.04(8)
O3 N2 C4 117.43(8)
O5 N3 O4 124.28(8)
O5 N3 C6 118.05(8)
O4 N3 C6 117.67(8)
C9 N4 C13 118.10(9)
C18 N5 C14 117.72(9)
C19 N6 C23 118.20(9)
O1 C1 N1 123.80(8)
O1 C1 C2 119.62(8)
N1 C1 C2 116.57(8)
C3 C2 C7 119.90(8)
C3 C2 C1 124.19(8)
C7 C2 C1 115.91(8)
C4 C3 C2 118.30(8)
C4 C3 H3A 120.9
C2 C3 H3A 120.9
C5 C4 C3 123.51(8)
C5 C4 N2 117.57(8)
C3 C4 N2 118.90(8)
C6 C5 C4 116.02(8)
C6 C5 H5A 122.0
C4 C5 H5A 122.0
C7 C6 C5 123.36(8)
C7 C6 N3 118.28(8)
C5 C6 N3 118.35(8)
C6 C7 C2 118.75(8)
C6 C7 H7A 120.6
C2 C7 H7A 120.6
N1 C8 C19 109.79(7)
N1 C8 C9 106.41(7)
C19 C8 C9 110.08(8)
N1 C8 C14 108.81(7)
C19 C8 C14 115.50(8)
C9 C8 C14 105.82(7)
N4 C9 C10 122.83(9)
N4 C9 C8 116.87(8)
C10 C9 C8 120.26(8)
C11 C10 C9 118.28(10)
C11 C10 H10A 120.9
C9 C10 H10A 120.9
C10 C11 C12 119.49(10)
C10 C11 H11A 120.3
C12 C11 H11A 120.3
C13 C12 C11 118.41(9)
C13 C12 H12A 120.8
C11 C12 H12A 120.8
N4 C13 C12 122.87(10)
N4 C13 H13A 118.6
C12 C13 H13A 118.6
N5 C14 C15 122.37(9)
N5 C14 C8 113.07(8)
C15 C14 C8 124.53(9)
C14 C15 C16 118.95(10)
C14 C15 H15A 120.5
C16 C15 H15A 120.5
C17 C16 C15 119.10(10)
C17 C16 H16A 120.4
C15 C16 H16A 120.5
C16 C17 C18 117.96(10)
C16 C17 H17A 121.0
C18 C17 H17A 121.0
N5 C18 C17 123.88(10)
N5 C18 H18A 118.1
C17 C18 H18A 118.1
N6 C19 C20 121.90(9)
N6 C19 C8 116.62(8)
C20 C19 C8 121.44(8)
C21 C20 C19 118.97(9)
C21 C20 H20A 120.5
C19 C20 H20A 120.5
C22 C21 C20 119.36(10)
C22 C21 H21A 120.3
C20 C21 H21A 120.3
C21 C22 C23 117.80(9)
C21 C22 H22A 121.1
C23 C22 H22A 121.1
N6 C23 C22 123.72(10)
N6 C23 H23A 118.1
C22 C23 H23A 118.1

loop_
_geom_bond_atom_site_label_1
_geom_bond_atom_site_label_2
_geom_bond_distance
O1 C1 1.2260(11)
O2 N2 1.2271(11)
O3 N2 1.2281(11)
O4 N3 1.2323(11)
O5 N3 1.2230(11)
N1 C1 1.3445(12)
N1 C8 1.4564(11)
N1 H1N 0.8853
N2 C4 1.4723(12)
N3 C6 1.4686(12)
N4 C9 1.3352(12)
N4 C13 1.3491(13)
N5 C18 1.3412(13)
N5 C14 1.3417(12)
N6 C19 1.3401(12)
N6 C23 1.3407(13)
C1 C2 1.5061(12)
C2 C3 1.3957(12)
C2 C7 1.3971(13)
C3 C4 1.3880(12)
C3 H3A 0.9500
C4 C5 1.3845(13)
C5 C6 1.3818(13)
C5 H5A 0.9500
C6 C7 1.3821(12)
C7 H7A 0.9500
C8 C19 1.5454(13)
C8 C9 1.5480(13)
C8 C14 1.5540(13)
C9 C10 1.3973(13)
C10 C11 1.3854(15)
C10 H10A 0.9500
C11 C12 1.3867(16)
C11 H11A 0.9500
C12 C13 1.3860(15)
C12 H12A 0.9500
C13 H13A 0.9500
C14 C15 1.3885(13)
C15 C16 1.3924(15)
C15 H15A 0.9500
C16 C17 1.3829(16)
C16 H16A 0.9500
C17 C18 1.3840(15)
C17 H17A 0.9500
C18 H18A 0.9500
C19 C20 1.3939(13)
C20 C21 1.3891(14)
C20 H20A 0.9500
C21 C22 1.3836(15)
C21 H21A 0.9500
C22 C23 1.3844(15)
C22 H22A 0.9500
C23 H23A 0.9500

loop_
_geom_hbond_atom_site_label_D
_geom_hbond_atom_site_label_H
_geom_hbond_atom_site_label_A
_geom_hbond_site_symmetry_A
_geom_hbond_distance_DH
_geom_hbond_distance_HA
_geom_hbond_distance_DA
_geom_hbond_angle_DHA
_geom_hbond_publ_flag
N1 H1N N4 1_555 0.88 2.07 2.5740(10) 115 y
C16 H16A O1 3_565 0.95 2.34 3.2796(13) 169 y
C18 H18A O4 2_455 0.95 2.52 3.4414(13) 164 y
C23 H23A O3 4_675 0.95 2.58 3.2522(15) 128 y

loop_
_geom_torsion_atom_site_label_1
_geom_torsion_atom_site_label_2
_geom_torsion_atom_site_label_3
_geom_torsion_atom_site_label_4
_geom_torsion
C8 N1 C1 O1 5.21(15)
C8 N1 C1 C2 -175.97(8)
O1 C1 C2 C3 173.68(9)
N1 C1 C2 C3 -5.20(13)
O1 C1 C2 C7 -6.32(13)
N1 C1 C2 C7 174.81(8)
C7 C2 C3 C4 -3.42(13)
C1 C2 C3 C4 176.58(8)
C2 C3 C4 C5 0.17(14)
C2 C3 C4 N2 178.72(8)
O2 N2 C4 C5 174.58(8)
O3 N2 C4 C5 -4.67(12)
O2 N2 C4 C3 -4.06(13)
O3 N2 C4 C3 176.70(8)
C3 C4 C5 C6 2.56(14)
N2 C4 C5 C6 -176.01(8)
C4 C5 C6 C7 -2.16(14)
C4 C5 C6 N3 178.22(8)
O5 N3 C6 C7 29.26(13)
O4 N3 C6 C7 -150.69(9)
O5 N3 C6 C5 -151.10(9)
O4 N3 C6 C5 28.96(12)
C5 C6 C7 C2 -0.95(14)
N3 C6 C7 C2 178.68(8)
C3 C2 C7 C6 3.80(13)
C1 C2 C7 C6 -176.20(8)
C1 N1 C8 C19 -70.57(11)
C1 N1 C8 C9 170.33(8)
C1 N1 C8 C14 56.72(11)
C13 N4 C9 C10 -0.02(14)
C13 N4 C9 C8 -177.86(8)
N1 C8 C9 N4 -5.49(11)
C19 C8 C9 N4 -124.40(9)
C14 C8 C9 N4 110.16(9)
N1 C8 C9 C10 176.62(9)
C19 C8 C9 C10 57.71(11)
C14 C8 C9 C10 -67.74(11)
N4 C9 C10 C11 0.72(15)
C8 C9 C10 C11 178.49(9)
C9 C10 C11 C12 -0.96(16)
C10 C11 C12 C13 0.53(16)
C9 N4 C13 C12 -0.44(14)
C11 C12 C13 N4 0.19(15)
C18 N5 C14 C15 1.19(14)
C18 N5 C14 C8 179.32(8)
N1 C8 C14 N5 41.43(10)
C19 C8 C14 N5 165.39(8)
C9 C8 C14 N5 -72.57(9)
N1 C8 C14 C15 -140.49(9)
C19 C8 C14 C15 -16.52(13)
C9 C8 C14 C15 105.51(10)
N5 C14 C15 C16 -1.18(15)
C8 C14 C15 C16 -179.09(9)
C14 C15 C16 C17 0.59(16)
C15 C16 C17 C18 -0.09(16)
C14 N5 C18 C17 -0.66(15)
C16 C17 C18 N5 0.12(16)
C23 N6 C19 C20 1.46(16)
C23 N6 C19 C8 179.27(10)
N1 C8 C19 N6 177.27(8)
C9 C8 C19 N6 -65.91(11)
C14 C8 C19 N6 53.81(12)
N1 C8 C19 C20 -4.91(12)
C9 C8 C19 C20 111.91(10)
C14 C8 C19 C20 -128.36(9)
N6 C19 C20 C21 -2.46(15)
C8 C19 C20 C21 179.83(9)
C19 C20 C21 C22 1.36(15)
C20 C21 C22 C23 0.58(16)
C19 N6 C23 C22 0.65(18)
C21 C22 C23 N6 -1.66(18)

loop_
_cod_related_entry_id
_cod_related_entry_database
_cod_related_entry_code
1 ChemSpider 21124233
